data_2018156
loop_
_publ_author_name
'Benjamin, Sophie L.'
'Hyslop, Alison'
'Levason, William'
'Webster, Michael'

_publ_section_title
;
 [Cl~5~Ta(\m-O)TaCl~3~{^<i>i^</i>PrS(CH~2~)~2~S^<i>i^</i>Pr}] and
 [(TaCl~4~)~2~(\m-O)(\m-Me~2~Se~2~)]: two chalcogenoether complexes of
 Ta~2~OCl~8~ with very different geometries
;
_journal_coeditor_code SK3411
_journal_issue 7
_journal_name_full 'Acta Crystallographica Section C'
_journal_page_first m221
_journal_page_last m223
_journal_paper_doi 10.1107/S0108270111022037
_journal_volume 67
_journal_year 2011
_chemical_formula_iupac '[Ta2 Cl8 O (C2 H6 Se2)]'
_chemical_formula_moiety 'C2 H6 Cl8 O Se2 Ta2'
_chemical_formula_sum 'C2 H6 Cl8 O Se2 Ta2'
_chemical_formula_weight 849.49
_chemical_name_systematic
;
\m-dimethyldiselane-\k^2^<i>Se</i>:<i>Se</i>'-\m-oxido-
bis[tetrachloridotantalum(V)]
;
_space_group_IT_number 15
_space_group_name_Hall '-C 2yc'
_symmetry_cell_setting monoclinic
_symmetry_space_group_name_Hall '-C 2yc'
_symmetry_space_group_name_H-M 'C 1 2/c 1'
_atom_sites_solution_hydrogens geom
_atom_sites_solution_primary direct
_atom_sites_solution_secondary difmap
_audit_creation_method 'SHELXL-97 + hand edit'
_cell_angle_alpha 90.00
_cell_angle_beta 120.875(5)
_cell_angle_gamma 90.00
_cell_formula_units_Z 8
_cell_length_a 28.447(3)
_cell_length_b 8.2681(5)
_cell_length_c 16.2051(10)
_cell_measurement_reflns_used 19057
_cell_measurement_temperature 120(2)
_cell_measurement_theta_max 27.48
_cell_measurement_theta_min 2.91
_cell_volume 3271.4(5)
_computing_cell_refinement
;
COLLECT (Nonius, 1998) and DENZO (Otwinowski & Minor, 1997)
;
_computing_data_collection
;
COLLECT (Nonius, 1998) and DENZO (Otwinowski & Minor, 1997)
;
_computing_data_reduction
;
COLLECT (Nonius, 1998) and DENZO (Otwinowski & Minor, 1997)
;
_computing_molecular_graphics 'ORTEPII (Johnson, 1976)'
_computing_publication_material 'SHELXL97 (Sheldrick, 2008)'
_computing_structure_refinement 'SHELXL97 (Sheldrick, 2008)'
_computing_structure_solution 'DIRDIF99 (Beurskens <i>et al.</i>, 1999)'
_diffrn_ambient_temperature 120(2)
_diffrn_detector_area_resol_mean '4096x4096pixels / 62x62mm'
_diffrn_measured_fraction_theta_full 0.990
_diffrn_measured_fraction_theta_max 0.990
_diffrn_measurement_device_type 'Bruker Nonius APEXII CCD camera on \k-goniostat'
_diffrn_measurement_method '\f and \w scans'
_diffrn_radiation_monochromator '10cm confocal mirrors'
_diffrn_radiation_source 'Bruker Nonius FR591 rotating anode'
_diffrn_radiation_type MoK\a
_diffrn_radiation_wavelength 0.71073
_diffrn_reflns_av_R_equivalents 0.0347
_diffrn_reflns_av_sigmaI/netI 0.0275
_diffrn_reflns_limit_h_max 26
_diffrn_reflns_limit_h_min -36
_diffrn_reflns_limit_k_max 10
_diffrn_reflns_limit_k_min -10
_diffrn_reflns_limit_l_max 21
_diffrn_reflns_limit_l_min -21
_diffrn_reflns_number 21221
_diffrn_reflns_theta_full 27.56
_diffrn_reflns_theta_max 27.56
_diffrn_reflns_theta_min 2.93
_diffrn_standards_number 0
_exptl_absorpt_coefficient_mu 19.100
_exptl_absorpt_correction_T_max 0.4658
_exptl_absorpt_correction_T_min 0.2192
_exptl_absorpt_correction_type multi-scan
_exptl_absorpt_process_details '(SADABS; Sheldrick, 2007)'
_exptl_crystal_colour yellow
_exptl_crystal_density_diffrn 3.450
_exptl_crystal_density_method 'not measured'
_exptl_crystal_description prism
_exptl_crystal_F_000 3008
_exptl_crystal_size_max 0.15
_exptl_crystal_size_mid 0.10
_exptl_crystal_size_min 0.04
_refine_diff_density_max 0.886
_refine_diff_density_min -1.164
_refine_ls_extinction_method none
_refine_ls_goodness_of_fit_ref 1.102
_refine_ls_hydrogen_treatment constr
_refine_ls_matrix_type full
_refine_ls_number_parameters 138
_refine_ls_number_reflns 3762
_refine_ls_number_restraints 0
_refine_ls_restrained_S_all 1.102
_refine_ls_R_factor_all 0.0201
_refine_ls_R_factor_gt 0.0182
_refine_ls_shift/su_max 0.004
_refine_ls_shift/su_mean 0.000
_refine_ls_structure_factor_coef Fsqd
_refine_ls_weighting_details 'w = 1/[\s^2^(Fo^2^)+21.4847P] where P=(Fo^2^+2Fc^2^)/3'
_refine_ls_weighting_scheme calc
_refine_ls_wR_factor_gt 0.0397
_refine_ls_wR_factor_ref 0.0405
_reflns_number_gt 3585
_reflns_number_total 3762
_reflns_threshold_expression I>2\s(I)
_cod_data_source_file sk3411.cif
_cod_data_source_block II
_cod_original_cell_volume 3271.3(4)
_cod_original_sg_symbol_H-M 'C 2/c'
_cod_database_code 2018156
_cod_database_fobs_code 2018156

loop_
_symmetry_equiv_pos_as_xyz
'x, y, z'
'-x, y, -z+1/2'
'x+1/2, y+1/2, z'
'-x+1/2, y+1/2, -z+1/2'
'-x, -y, -z'
'x, -y, z-1/2'
'-x+1/2, -y+1/2, -z'
'x+1/2, -y+1/2, z-1/2'

loop_
_atom_site_type_symbol
_atom_site_label
_atom_site_fract_x
_atom_site_fract_y
_atom_site_fract_z
_atom_site_U_iso_or_equiv
_atom_site_adp_type
_atom_site_calc_flag
_atom_site_refinement_flags
_atom_site_occupancy
_atom_site_symmetry_multiplicity
_atom_site_disorder_assembly
_atom_site_disorder_group
Ta Ta1 0.634454(6) 0.603645(17) 0.482247(10) 0.01236(5) Uani d . 1 1 . .
Ta Ta2 0.580482(6) 0.728943(18) 0.641016(9) 0.01242(5) Uani d . 1 1 . .
Se Se1 0.688628(15) 0.89793(4) 0.57786(3) 0.01552(8) Uani d . 1 1 . .
Se Se2 0.612013(15) 1.00843(4) 0.57574(2) 0.01501(8) Uani d . 1 1 . .
Cl Cl1 0.56640(4) 0.77033(11) 0.36969(6) 0.01810(18) Uani d . 1 1 . .
Cl Cl2 0.68325(4) 0.64564(12) 0.40248(6) 0.01975(18) Uani d . 1 1 . .
Cl Cl3 0.71437(4) 0.49008(11) 0.61030(6) 0.02066(19) Uani d . 1 1 . .
Cl Cl4 0.59268(4) 0.36547(11) 0.41676(6) 0.01928(18) Uani d . 1 1 . .
Cl Cl5 0.67014(4) 0.73427(12) 0.77105(6) 0.0214(2) Uani d . 1 1 . .
Cl Cl6 0.55522(4) 0.92489(12) 0.71354(7) 0.0238(2) Uani d . 1 1 . .
Cl Cl7 0.49864(4) 0.77211(11) 0.49799(6) 0.01925(19) Uani d . 1 1 . .
Cl Cl8 0.55424(4) 0.50337(11) 0.68478(6) 0.02059(19) Uani d . 1 1 . .
O O1 0.60785(10) 0.6356(3) 0.56555(17) 0.0144(5) Uani d . 1 1 . .
C C1 0.68573(18) 1.0363(5) 0.4778(3) 0.0222(8) Uani d . 1 1 . .
H H1A 0.6487 1.0337 0.4211 0.033 Uiso calc R 1 1 . .
H H1B 0.7120 0.9971 0.4603 0.033 Uiso calc R 1 1 . .
H H1C 0.6950 1.1475 0.5017 0.033 Uiso calc R 1 1 . .
C C2 0.64923(18) 1.1504(5) 0.6876(3) 0.0252(9) Uani d . 1 1 . .
H H2A 0.6727 1.0856 0.7450 0.038 Uiso calc R 1 1 . .
H H2B 0.6220 1.2080 0.6963 0.038 Uiso calc R 1 1 . .
H H2C 0.6717 1.2287 0.6777 0.038 Uiso calc R 1 1 . .

loop_
_atom_site_aniso_label
_atom_site_aniso_U_11
_atom_site_aniso_U_22
_atom_site_aniso_U_33
_atom_site_aniso_U_12
_atom_site_aniso_U_13
_atom_site_aniso_U_23
Ta1 0.01322(8) 0.01403(8) 0.01283(7) 0.00285(5) 0.00883(6) 0.00179(5)
Ta2 0.01289(8) 0.01520(8) 0.01164(7) -0.00059(5) 0.00806(6) -0.00125(5)
Se1 0.01300(18) 0.01649(18) 0.01897(17) 0.00161(13) 0.00956(15) 0.00215(13)
Se2 0.01533(19) 0.01437(18) 0.01838(17) 0.00213(14) 0.01085(15) 0.00126(13)
Cl1 0.0171(5) 0.0208(4) 0.0158(4) 0.0051(3) 0.0080(4) 0.0047(3)
Cl2 0.0201(5) 0.0264(5) 0.0205(4) 0.0027(4) 0.0159(4) 0.0019(4)
Cl3 0.0161(5) 0.0247(5) 0.0208(4) 0.0075(4) 0.0092(4) 0.0071(4)
Cl4 0.0241(5) 0.0164(4) 0.0207(4) -0.0006(4) 0.0139(4) -0.0013(3)
Cl5 0.0179(5) 0.0250(5) 0.0155(4) -0.0030(4) 0.0044(4) 0.0009(3)
Cl6 0.0318(6) 0.0246(5) 0.0238(4) 0.0011(4) 0.0205(4) -0.0062(4)
Cl7 0.0126(4) 0.0247(5) 0.0182(4) 0.0024(3) 0.0063(4) -0.0019(3)
Cl8 0.0252(5) 0.0207(4) 0.0197(4) -0.0058(4) 0.0143(4) -0.0007(3)
O1 0.0126(13) 0.0135(12) 0.0156(12) 0.0024(10) 0.0061(10) 0.0013(10)
C1 0.025(2) 0.022(2) 0.032(2) 0.0074(17) 0.0232(18) 0.0106(16)
C2 0.028(2) 0.0173(19) 0.031(2) -0.0052(17) 0.0159(19) -0.0102(17)

loop_
_atom_type_symbol
_atom_type_description
_atom_type_scat_dispersion_real
_atom_type_scat_dispersion_imag
_atom_type_scat_source
C C 0.0033 0.0016 'International Tables Vol C Tables 4.2.6.8 and 6.1.1.4'
H H 0.0000 0.0000 'International Tables Vol C Tables 4.2.6.8 and 6.1.1.4'
Cl Cl 0.1484 0.1585 'International Tables Vol C Tables 4.2.6.8 and 6.1.1.4'
Se Se -0.0929 2.2259 'International Tables Vol C Tables 4.2.6.8 and 6.1.1.4'
Ta Ta -0.7052 6.5227 'International Tables Vol C Tables 4.2.6.8 and 6.1.1.4'
O O 0.0106 0.0060 'International Tables Vol C Tables 4.2.6.8 and 6.1.1.4'

loop_
_geom_angle_atom_site_label_1
_geom_angle_atom_site_label_2
_geom_angle_atom_site_label_3
_geom_angle_site_symmetry_1
_geom_angle_site_symmetry_3
_geom_angle
_geom_angle_publ_flag
O1 Ta1 Cl4 . . 98.71(8) ?
O1 Ta1 Cl1 . . 90.00(8) ?
Cl4 Ta1 Cl1 . . 97.07(3) ?
O1 Ta1 Cl3 . . 89.17(8) ?
Cl4 Ta1 Cl3 . . 95.95(3) ?
Cl1 Ta1 Cl3 . . 166.93(3) ?
O1 Ta1 Cl2 . . 160.54(8) ?
Cl4 Ta1 Cl2 . . 100.73(3) ?
Cl1 Ta1 Cl2 . . 88.27(3) ?
Cl3 Ta1 Cl2 . . 88.17(3) ?
O1 Ta1 Se1 . . 78.18(8) y
Cl4 Ta1 Se1 . . 176.03(2) ?
Cl1 Ta1 Se1 . . 85.46(3) ?
Cl3 Ta1 Se1 . . 81.60(3) ?
Cl2 Ta1 Se1 . . 82.36(3) ?
O1 Ta2 Cl8 . . 100.14(8) ?
O1 Ta2 Cl7 . . 87.27(8) ?
Cl8 Ta2 Cl7 . . 96.72(4) ?
O1 Ta2 Cl6 . . 159.48(8) ?
Cl8 Ta2 Cl6 . . 100.34(4) ?
Cl7 Ta2 Cl6 . . 89.18(4) ?
O1 Ta2 Cl5 . . 88.29(8) ?
Cl8 Ta2 Cl5 . . 96.69(3) ?
Cl7 Ta2 Cl5 . . 166.42(4) ?
Cl6 Ta2 Cl5 . . 90.49(4) ?
O1 Ta2 Se2 . . 77.46(7) y
Cl8 Ta2 Se2 . . 177.01(2) ?
Cl7 Ta2 Se2 . . 81.44(3) ?
Cl6 Ta2 Se2 . . 82.02(3) ?
Cl5 Ta2 Se2 . . 85.07(3) ?
C1 Se1 Se2 . . 96.71(12) ?
C1 Se1 Ta1 . . 105.43(13) y
Se2 Se1 Ta1 . . 94.861(16) y
C2 Se2 Se1 . . 99.40(13) ?
C2 Se2 Ta2 . . 105.35(13) y
Se1 Se2 Ta2 . . 98.318(16) y
Ta1 O1 Ta2 . . 164.26(15) y
Se1 C1 H1A . . 109.5 ?
Se1 C1 H1B . . 109.5 ?
H1A C1 H1B . . 109.5 ?
Se1 C1 H1C . . 109.5 ?
H1A C1 H1C . . 109.5 ?
H1B C1 H1C . . 109.5 ?
Se2 C2 H2A . . 109.5 ?
Se2 C2 H2B . . 109.5 ?
H2A C2 H2B . . 109.5 ?
Se2 C2 H2C . . 109.5 ?
H2A C2 H2C . . 109.5 ?
H2B C2 H2C . . 109.5 ?

loop_
_geom_bond_atom_site_label_1
_geom_bond_atom_site_label_2
_geom_bond_site_symmetry_2
_geom_bond_distance
_geom_bond_publ_flag
Ta1 O1 . 1.874(2) y
Ta1 Cl4 . 2.2632(9) y
Ta1 Cl1 . 2.3130(9) y
Ta1 Cl3 . 2.3483(9) y
Ta1 Cl2 . 2.3578(9) y
Ta1 Se1 . 2.8715(4) y
Ta2 O1 . 1.917(2) y
Ta2 Cl8 . 2.2543(9) y
Ta2 Cl7 . 2.3198(9) y
Ta2 Cl6 . 2.3215(9) y
Ta2 Cl5 . 2.3305(10) y
Ta2 Se2 . 2.8701(4) y
Se1 C1 . 1.952(4) ?
Se1 Se2 . 2.3471(6) y
Se2 C2 . 1.953(4) ?
C1 H1A . 0.9800 ?
C1 H1B . 0.9800 ?
C1 H1C . 0.9800 ?
C2 H2A . 0.9800 ?
C2 H2B . 0.9800 ?
C2 H2C . 0.9800 ?
